data_2205034
loop_
_publ_author_name
'Kotlyar, Sergei A.'
'Zubatyuk, Roman I.'
'Shishkin, Oleg V.'
'Chuprin, Gennady N.'
'Kiriyak, Andrey V.'
'Kamalov, Gerbert L.'

_publ_section_title
;
 (18-Crown-6)potassium chlorochromate
;
_journal_issue 2
_journal_name_full 'Acta Crystallographica Section E'
_journal_page_first m293
_journal_page_last m295
_journal_paper_doi 10.1107/S1600536805000085
_journal_volume 61
_journal_year 2005
_chemical_formula_iupac '[K (C12 H24 O6)] [Cr Cl O3]'
_chemical_formula_moiety 'C12 H24 K O6 + , Cr Cl O3 -'
_chemical_formula_sum 'C12 H24 Cl Cr K O9'
_chemical_formula_weight 438.86
_chemical_name_systematic
;
(1,4,7,10,13,16-hexaoxacyclooctadecane-\k^6^O)potassium chlorochromate
;
_chemical_temperature_decomposition 440
_space_group_IT_number 61
_symmetry_cell_setting orthorhombic
_symmetry_space_group_name_Hall '-P 2ac 2ab'
_symmetry_space_group_name_H-M 'P b c a'
_audit_creation_method 'WinGX routine CIF_UPDATE'
_cell_angle_alpha 90
_cell_angle_beta 90
_cell_angle_gamma 90
_cell_formula_units_Z 8
_cell_length_a 15.113(2)
_cell_length_b 15.692(2)
_cell_length_c 16.806(2)
_cell_measurement_reflns_used 24
_cell_measurement_temperature 293(2)
_cell_measurement_theta_max 14
_cell_measurement_theta_min 12
_cell_volume 3985.6(9)
_computing_cell_refinement P3
_computing_data_collection 'P3 (Siemens, 1989)'
_computing_data_reduction 'XDISK (Siemens, 1991)'
_computing_molecular_graphics 'ORTEP-3 for Windows (Farrugia, 1997)'
_computing_publication_material 'Please provide missing information'
_computing_structure_refinement 'SHELXL97 (Sheldrick, 1997)'
_computing_structure_solution 'SHELXS97 (Sheldrick, 1990)'
_diffrn_measured_fraction_theta_full 0.969
_diffrn_measured_fraction_theta_max 0.969
_diffrn_measurement_device_type 'Siemens P3/PC'
_diffrn_measurement_method \q/2\q
_diffrn_radiation_type MoK\a
_diffrn_radiation_wavelength 0.71073
_diffrn_reflns_av_R_equivalents 0.0152
_diffrn_reflns_limit_h_max 16
_diffrn_reflns_limit_h_min 0
_diffrn_reflns_limit_k_max 18
_diffrn_reflns_limit_k_min 0
_diffrn_reflns_limit_l_max 20
_diffrn_reflns_limit_l_min 0
_diffrn_reflns_number 3465
_diffrn_reflns_theta_full 25.05
_diffrn_reflns_theta_max 25.05
_diffrn_reflns_theta_min 2.23
_diffrn_standards_decay_% 2
_diffrn_standards_interval_count 98
_diffrn_standards_number 2
_exptl_absorpt_coefficient_mu 0.954
_exptl_absorpt_correction_type none
_exptl_crystal_colour 'pale orange'
_exptl_crystal_density_diffrn 1.463
_exptl_crystal_density_meas ?
_exptl_crystal_density_method .
_exptl_crystal_description plate
_exptl_crystal_F_000 1824
_exptl_crystal_size_max 0.2
_exptl_crystal_size_mid 0.2
_exptl_crystal_size_min 0.1
_refine_diff_density_max 0.729
_refine_diff_density_min -0.382
_refine_ls_extinction_method none
_refine_ls_goodness_of_fit_ref 0.909
_refine_ls_hydrogen_treatment constr
_refine_ls_matrix_type full
_refine_ls_number_parameters 217
_refine_ls_number_reflns 3416
_refine_ls_number_restraints 3
_refine_ls_restrained_S_all 0.917
_refine_ls_R_factor_gt 0.0816
_refine_ls_shift/su_max 0
_refine_ls_structure_factor_coef Fsqd
_refine_ls_weighting_details 'calc w = 1/[\s^2^(Fo^2^)+(0.153P)^2^] where P=(Fo^2^+2Fc^2^)/3'
_refine_ls_weighting_scheme calc
_refine_ls_wR_factor_ref 0.2526
_reflns_number_gt 1518
_reflns_number_total 3416
_reflns_threshold_expression I>2\s(I)
_cod_data_source_file cv6410.cif
_cod_data_source_block I
_cod_depositor_comments
;
The following automatic conversions were performed:

'_chemical_melting_point' tag was changed to
'_chemical_temperature_decomposition' since the value had been '440
(decomposed)'. The value '440 (decomposed)' was changed to '440'.

Automatic conversion script
Id: cif_fix_values 1646 2011-03-28 12:23:43Z adriana 

The following automatic conversions were performed:

'_chemical_melting_point' tag was changed to
'_chemical_temperature_decomposition' since the value had been '440
(decomposed)'. The value '440 (decomposed)' was changed to '440'.

Automatic conversion script
Id: cif_fix_values 1715 2011-07-08 13:25:40Z adriana 
;
_cod_original_cell_volume 3985.4(9)
_cod_database_code 2205034

loop_
_symmetry_equiv_pos_as_xyz
'x, y, z'
'-x+1/2, -y, z+1/2'
'-x, y+1/2, -z+1/2'
'x+1/2, -y+1/2, -z'
'-x, -y, -z'
'x-1/2, y, -z-1/2'
'x, -y-1/2, z-1/2'
'-x-1/2, y-1/2, z'

loop_
_atom_site_label
_atom_site_fract_x
_atom_site_fract_y
_atom_site_fract_z
_atom_site_U_iso_or_equiv
_atom_site_adp_type
_atom_site_calc_flag
_atom_site_refinement_flags
_atom_site_occupancy
_atom_site_type_symbol
Cr1 0.86843(8) 0.20047(8) 0.33981(8) 0.0700(5) Uani d D 1 Cr
K1 0.61765(11) 0.19053(9) 0.24546(9) 0.0623(5) Uani d . 1 K
Cl1 0.8563(2) 0.10005(15) 0.42629(16) 0.1270(12) Uani d . 1 Cl
O1 0.6754(4) 0.1758(4) 0.0875(3) 0.0780(16) Uani d . 1 O
O2 0.6688(3) 0.3374(3) 0.1646(3) 0.0685(14) Uani d . 1 O
O3 0.5646(3) 0.3480(3) 0.3075(3) 0.0598(12) Uani d . 1 O
O4 0.5498(3) 0.1994(3) 0.4010(3) 0.0598(12) Uani d . 1 O
O5 0.5731(3) 0.0392(3) 0.3261(3) 0.0587(12) Uani d . 1 O
O6 0.6735(3) 0.0303(3) 0.1855(3) 0.0708(14) Uani d . 1 O
O7 0.9409(6) 0.2664(5) 0.3714(7) 0.240(7) Uani d D 1 O
O8 0.7773(4) 0.2509(6) 0.3334(6) 0.186(4) Uani d D 1 O
O9 0.8903(11) 0.1577(7) 0.2554(5) 0.313(10) Uani d D 1 O
C1 0.7191(6) 0.2496(8) 0.0594(5) 0.103(3) Uani d . 1 C
H1A 0.7264 0.2466 0.0021 0.123 Uiso calc R 1 H
H1B 0.7772 0.2542 0.0835 0.123 Uiso calc R 1 H
C2 0.6636(6) 0.3250(6) 0.0813(6) 0.094(3) Uani d . 1 C
H2A 0.6849 0.3753 0.0538 0.113 Uiso calc R 1 H
H2B 0.6027 0.3152 0.0657 0.113 Uiso calc R 1 H
C3 0.6190(6) 0.4094(6) 0.1892(8) 0.104(3) Uani d . 1 C
H3A 0.5591 0.4047 0.1689 0.125 Uiso calc R 1 H
H3B 0.6452 0.4607 0.1672 0.125 Uiso calc R 1 H
C4 0.6167(6) 0.4158(5) 0.2773(7) 0.098(3) Uani d . 1 C
H4A 0.6763 0.4122 0.2985 0.118 Uiso calc R 1 H
H4B 0.5914 0.47 0.2931 0.118 Uiso calc R 1 H
C5 0.5595(6) 0.3468(5) 0.3915(5) 0.083(3) Uani d . 1 C
H5A 0.535 0.4002 0.4106 0.1 Uiso calc R 1 H
H5B 0.6182 0.3401 0.4139 0.1 Uiso calc R 1 H
C6 0.5045(6) 0.2776(5) 0.4156(5) 0.084(3) Uani d . 1 C
H6A 0.4494 0.2787 0.386 0.101 Uiso calc R 1 H
H6B 0.4907 0.2826 0.4718 0.101 Uiso calc R 1 H
C7 0.5012(5) 0.1250(5) 0.4188(4) 0.073(2) Uani d . 1 C
H7A 0.4502 0.121 0.3839 0.088 Uiso calc R 1 H
H7B 0.4802 0.1273 0.4733 0.088 Uiso calc R 1 H
C8 0.5578(6) 0.0508(5) 0.4080(4) 0.078(2) Uani d . 1 C
H8A 0.6136 0.0593 0.4355 0.093 Uiso calc R 1 H
H8B 0.5294 0.0006 0.4301 0.093 Uiso calc R 1 H
C9 0.6331(5) -0.0281(5) 0.3088(6) 0.078(2) Uani d . 1 C
H9A 0.6152 -0.0793 0.3368 0.094 Uiso calc R 1 H
H9B 0.692 -0.0127 0.3267 0.094 Uiso calc R 1 H
C10 0.6342(5) -0.0440(5) 0.2244(6) 0.077(2) Uani d . 1 C
H10A 0.5744 -0.0529 0.2051 0.092 Uiso calc R 1 H
H10B 0.6687 -0.0946 0.2128 0.092 Uiso calc R 1 H
C11 0.6685(6) 0.0250(6) 0.1025(5) 0.089(3) Uani d . 1 C
H11A 0.6074 0.0285 0.0851 0.107 Uiso calc R 1 H
H11B 0.6931 -0.0286 0.0842 0.107 Uiso calc R 1 H
C12 0.7199(6) 0.0972(7) 0.0701(5) 0.097(3) Uani d . 1 C
H12A 0.7785 0.0978 0.0937 0.116 Uiso calc R 1 H
H12B 0.7264 0.0908 0.013 0.116 Uiso calc R 1 H

loop_
_atom_site_aniso_label
_atom_site_aniso_U_11
_atom_site_aniso_U_22
_atom_site_aniso_U_33
_atom_site_aniso_U_12
_atom_site_aniso_U_13
_atom_site_aniso_U_23
Cr1 0.0728(9) 0.0671(8) 0.0699(9) -0.0048(7) 0.0084(7) 0.0034(6)
K1 0.0902(12) 0.0465(8) 0.0501(9) -0.0006(8) 0.0122(8) 0.0027(7)
Cl1 0.228(4) 0.0699(14) 0.0827(17) -0.0107(17) 0.026(2) 0.0125(12)
O1 0.068(3) 0.112(4) 0.055(3) -0.011(3) 0.008(3) 0.005(3)
O2 0.060(3) 0.066(3) 0.079(4) -0.010(3) -0.015(3) 0.020(3)
O3 0.063(3) 0.043(3) 0.074(3) -0.001(2) -0.017(3) -0.005(2)
O4 0.068(3) 0.058(3) 0.054(3) 0.001(3) 0.004(2) -0.003(2)
O5 0.060(3) 0.047(3) 0.069(3) 0.001(2) 0.004(2) 0.001(2)
O6 0.071(3) 0.067(3) 0.075(4) 0.003(3) 0.001(3) -0.019(3)
O7 0.217(9) 0.143(7) 0.359(15) -0.100(7) -0.174(10) 0.143(9)
O8 0.110(6) 0.238(10) 0.211(11) 0.049(7) 0.013(6) 0.101(9)
O9 0.65(3) 0.173(10) 0.113(8) -0.021(12) 0.172(13) -0.001(7)
C1 0.072(6) 0.183(11) 0.053(5) -0.044(7) -0.002(4) 0.016(6)
C2 0.090(7) 0.112(7) 0.081(7) -0.038(6) -0.025(5) 0.046(6)
C3 0.089(7) 0.080(7) 0.144(10) -0.022(5) -0.003(7) 0.047(7)
C4 0.095(7) 0.041(4) 0.158(11) -0.003(4) -0.005(7) -0.004(5)
C5 0.109(7) 0.056(5) 0.085(7) 0.027(5) -0.021(6) -0.024(5)
C6 0.098(6) 0.098(6) 0.057(5) 0.049(6) 0.007(5) -0.007(5)
C7 0.068(5) 0.108(6) 0.044(4) -0.005(5) 0.007(4) 0.000(4)
C8 0.110(7) 0.068(5) 0.055(5) -0.028(5) 0.004(5) 0.013(4)
C9 0.073(5) 0.049(4) 0.113(7) 0.002(4) 0.005(5) 0.009(5)
C10 0.072(5) 0.045(4) 0.113(7) 0.002(4) 0.000(5) -0.023(4)
C11 0.089(6) 0.104(7) 0.075(6) 0.020(6) -0.007(5) -0.029(6)
C12 0.084(7) 0.152(9) 0.055(5) 0.046(7) 0.001(5) -0.020(6)

loop_
_atom_type_symbol
_atom_type_description
_atom_type_scat_dispersion_real
_atom_type_scat_dispersion_imag
_atom_type_scat_source
C C 0.0033 0.0016 'International Tables Vol C Tables 4.2.6.8 and 6.1.1.4'
H H 0 0 'International Tables Vol C Tables 4.2.6.8 and 6.1.1.4'
O O 0.0106 0.006 'International Tables Vol C Tables 4.2.6.8 and 6.1.1.4'
Cl Cl 0.1484 0.1585 'International Tables Vol C Tables 4.2.6.8 and 6.1.1.4'
K K 0.2009 0.2494 'International Tables Vol C Tables 4.2.6.8 and 6.1.1.4'
Cr Cr 0.3209 0.6236 'International Tables Vol C Tables 4.2.6.8 and 6.1.1.4'

loop_
_geom_angle_atom_site_label_1
_geom_angle_atom_site_label_2
_geom_angle_atom_site_label_3
_geom_angle_site_symmetry_1
_geom_angle_site_symmetry_3
_geom_angle
O8 Cr1 O7 . . 107.1(6)
O8 Cr1 O9 . . 109.1(7)
O7 Cr1 O9 . . 115.0(7)
O8 Cr1 Cl1 . . 109.6(3)
O7 Cr1 Cl1 . . 107.9(3)
O9 Cr1 Cl1 . . 108.0(4)
O2 K1 O3 . . 61.99(17)
O2 K1 O1 . . 61.31(17)
O3 K1 O1 . . 120.95(17)
O2 K1 O4 . . 120.93(16)
O3 K1 O4 . . 60.39(14)
O1 K1 O4 . . 176.27(16)
O2 K1 O5 . . 177.62(15)
O3 K1 O5 . . 119.79(15)
O1 K1 O5 . . 117.43(16)
O4 K1 O5 . . 60.45(13)
O2 K1 O6 . . 118.54(18)
O3 K1 O6 . . 178.82(16)
O1 K1 O6 . . 59.89(17)
O4 K1 O6 . . 118.83(15)
O5 K1 O6 . . 59.64(15)
O2 K1 O8 . . 75.80(19)
O3 K1 O8 . . 76.54(19)
O1 K1 O8 . . 104.1(2)
O4 K1 O8 . . 79.55(19)
O5 K1 O8 . . 102.88(19)
O6 K1 O8 . . 102.51(19)
O2 K1 O9 . 6_556 113.27(17)
O3 K1 O9 . 6_556 81.3(2)
O1 K1 O9 . 6_556 106.94(19)
O4 K1 O9 . 6_556 69.56(17)
O5 K1 O9 . 6_556 68.91(16)
O6 K1 O9 . 6_556 99.3(2)
O8 K1 O9 . 6_556 148.1(2)
O2 K1 O7 . 6_556 70.04(13)
O3 K1 O7 . 6_556 72.05(16)
O1 K1 O7 . 6_556 74.69(17)
O4 K1 O7 . 6_556 103.02(16)
O5 K1 O7 . 6_556 111.82(13)
O6 K1 O7 . 6_556 109.09(17)
O8 K1 O7 . 6_556 141.5(2)
O9 K1 O7 6_556 6_556 45.40(13)
C1 O1 C12 . . 114.6(8)
C1 O1 K1 . . 113.2(5)
C12 O1 K1 . . 114.1(5)
C2 O2 C3 . . 111.6(8)
C2 O2 K1 . . 110.7(5)
C3 O2 K1 . . 111.7(5)
C5 O3 C4 . . 113.4(7)
C5 O3 K1 . . 112.0(4)
C4 O3 K1 . . 111.7(5)
C7 O4 C6 . . 115.1(6)
C7 O4 K1 . . 110.2(4)
C6 O4 K1 . . 112.2(4)
C8 O5 C9 . . 113.5(6)
C8 O5 K1 . . 113.7(4)
C9 O5 K1 . . 112.0(4)
C11 O6 C10 . . 112.1(6)
C11 O6 K1 . . 113.0(5)
C10 O6 K1 . . 115.3(4)
Cr1 O8 K1 . . 125.2(6)
O1 C1 C2 . . 107.6(7)
O1 C1 H1A . . 110.2
C2 C1 H1A . . 110.2
O1 C1 H1B . . 110.2
C2 C1 H1B . . 110.2
H1A C1 H1B . . 108.5
O2 C2 C1 . . 108.8(7)
O2 C2 H2A . . 109.9
C1 C2 H2A . . 109.9
O2 C2 H2B . . 109.9
C1 C2 H2B . . 109.9
H2A C2 H2B . . 108.3
O2 C3 C4 . . 110.9(8)
O2 C3 H3A . . 109.5
C4 C3 H3A . . 109.5
O2 C3 H3B . . 109.5
C4 C3 H3B . . 109.5
H3A C3 H3B . . 108.1
O3 C4 C3 . . 108.6(7)
O3 C4 H4A . . 110
C3 C4 H4A . . 110
O3 C4 H4B . . 110
C3 C4 H4B . . 110
H4A C4 H4B . . 108.3
O3 C5 C6 . . 109.0(7)
O3 C5 H5A . . 109.9
C6 C5 H5A . . 109.9
O3 C5 H5B . . 109.9
C6 C5 H5B . . 109.9
H5A C5 H5B . . 108.3
C5 C6 O4 . . 109.0(7)
C5 C6 H6A . . 109.9
O4 C6 H6A . . 109.9
C5 C6 H6B . . 109.9
O4 C6 H6B . . 109.9
H6A C6 H6B . . 108.3
O4 C7 C8 . . 109.2(6)
O4 C7 H7A . . 109.8
C8 C7 H7A . . 109.8
O4 C7 H7B . . 109.8
C8 C7 H7B . . 109.8
H7A C7 H7B . . 108.3
O5 C8 C7 . . 108.7(6)
O5 C8 H8A . . 110
C7 C8 H8A . . 110
O5 C8 H8B . . 110
C7 C8 H8B . . 110
H8A C8 H8B . . 108.3
O5 C9 C10 . . 109.6(7)
O5 C9 H9A . . 109.7
C10 C9 H9A . . 109.7
O5 C9 H9B . . 109.7
C10 C9 H9B . . 109.7
H9A C9 H9B . . 108.2
C9 C10 O6 . . 107.8(6)
C9 C10 H10A . . 110.1
O6 C10 H10A . . 110.1
C9 C10 H10B . . 110.1
O6 C10 H10B . . 110.1
H10A C10 H10B . . 108.5
O6 C11 C12 . . 107.1(7)
O6 C11 H11A . . 110.3
C12 C11 H11A . . 110.3
O6 C11 H11B . . 110.3
C12 C11 H11B . . 110.3
H11A C11 H11B . . 108.6
O1 C12 C11 . . 109.7(7)
O1 C12 H12A . . 109.7
C11 C12 H12A . . 109.7
O1 C12 H12B . . 109.7
C11 C12 H12B . . 109.7
H12A C12 H12B . . 108.2

loop_
_geom_bond_atom_site_label_1
_geom_bond_atom_site_label_2
_geom_bond_site_symmetry_2
_geom_bond_distance
_geom_bond_publ_flag
Cr1 O8 . 1.592(4) ?
Cr1 O7 . 1.597(4) ?
Cr1 O9 . 1.604(5) ?
Cr1 Cl1 . 2.151(3) ?
K1 O1 . 2.804(5) y
K1 O2 . 2.785(5) y
K1 O3 . 2.800(5) y
K1 O4 . 2.811(5) y
K1 O5 . 2.815(4) y
K1 O6 . 2.836(5) y
K1 O8 . 2.983(10) y
K1 O7 6_556 3.522(14) y
K1 O9 6_556 3.474(16) y
O1 C1 . 1.414(10) ?
O1 C12 . 1.435(9) ?
O2 C2 . 1.416(11) ?
O2 C3 . 1.418(11) ?
O3 C5 . 1.414(9) ?
O3 C4 . 1.417(9) ?
O4 C7 . 1.411(8) ?
O4 C6 . 1.427(7) ?
O5 C8 . 1.408(8) ?
O5 C9 . 1.423(8) ?
O6 C11 . 1.400(9) ?
O6 C10 . 1.462(9) ?
C1 C2 . 1.497(13) ?
C1 H1A . 0.97 ?
C1 H1B . 0.97 ?
C2 H2A . 0.97 ?
C2 H2B . 0.97 ?
C3 C4 . 1.485(14) ?
C3 H3A . 0.97 ?
C3 H3B . 0.97 ?
C4 H4A . 0.97 ?
C4 H4B . 0.97 ?
C5 C6 . 1.427(11) ?
C5 H5A . 0.97 ?
C5 H5B . 0.97 ?
C6 H6A . 0.97 ?
C6 H6B . 0.97 ?
C7 C8 . 1.456(10) ?
C7 H7A . 0.97 ?
C7 H7B . 0.97 ?
C8 H8A . 0.97 ?
C8 H8B . 0.97 ?
C9 C10 . 1.440(11) ?
C9 H9A . 0.97 ?
C9 H9B . 0.97 ?
C10 H10A . 0.97 ?
C10 H10B . 0.97 ?
C11 C12 . 1.477(12) ?
C11 H11A . 0.97 ?
C11 H11B . 0.97 ?
C12 H12A . 0.97 ?
C12 H12B . 0.97 ?

loop_
_geom_torsion_atom_site_label_1
_geom_torsion_atom_site_label_2
_geom_torsion_atom_site_label_3
_geom_torsion_atom_site_label_4
_geom_torsion_site_symmetry_1
_geom_torsion
_geom_torsion_publ_flag
O2 K1 O1 C1 . 14.4(5) ?
O3 K1 O1 C1 . 32.2(6) ?
O5 K1 O1 C1 . -163.3(5) ?
O6 K1 O1 C1 . -146.8(6) ?
O8 K1 O1 C1 . -50.4(6) ?
O9 K1 O1 C1 6_556 122.1(6) ?
O7 K1 O1 C1 6_556 89.7(6) ?
O2 K1 O1 C12 . 148.0(6) ?
O3 K1 O1 C12 . 165.7(5) ?
O5 K1 O1 C12 . -29.8(6) ?
O6 K1 O1 C12 . -13.3(5) ?
O8 K1 O1 C12 . 83.1(6) ?
O9 K1 O1 C12 6_556 -104.3(6) ?
O7 K1 O1 C12 6_556 -136.7(5) ?
O3 K1 O2 C2 . -140.8(6) ?
O1 K1 O2 C2 . 22.0(5) ?
O4 K1 O2 C2 . -154.6(5) ?
O6 K1 O2 C2 . 40.4(6) ?
O8 K1 O2 C2 . 137.1(6) ?
O9 K1 O2 C2 6_556 -75.3(6) ?
O7 K1 O2 C2 6_556 -61.0(6) ?
O3 K1 O2 C3 . -15.7(6) ?
O1 K1 O2 C3 . 147.0(6) ?
O4 K1 O2 C3 . -29.5(6) ?
O6 K1 O2 C3 . 165.5(6) ?
O8 K1 O2 C3 . -97.8(6) ?
O9 K1 O2 C3 6_556 49.8(6) ?
O7 K1 O2 C3 6_556 64.0(6) ?
O2 K1 O3 C5 . -147.4(5) ?
O1 K1 O3 C5 . -165.1(5) ?
O4 K1 O3 C5 . 19.0(5) ?
O5 K1 O3 C5 . 30.8(5) ?
O8 K1 O3 C5 . -66.5(5) ?
O9 K1 O3 C5 6_556 90.3(5) ?
O7 K1 O3 C5 6_556 136.1(5) ?
O2 K1 O3 C4 . -18.9(5) ?
O1 K1 O3 C4 . -36.6(6) ?
O4 K1 O3 C4 . 147.5(6) ?
O5 K1 O3 C4 . 159.3(5) ?
O8 K1 O3 C4 . 62.0(6) ?
O9 K1 O3 C4 6_556 -141.2(6) ?
O7 K1 O3 C4 6_556 -95.4(6) ?
O2 K1 O4 C7 . 159.6(4) ?
O3 K1 O4 C7 . 145.6(5) ?
O5 K1 O4 C7 . -22.6(4) ?
O6 K1 O4 C7 . -35.4(5) ?
O8 K1 O4 C7 . -134.0(5) ?
O9 K1 O4 C7 6_556 54.1(4) ?
O7 K1 O4 C7 6_556 85.3(4) ?
O2 K1 O4 C6 . 29.9(5) ?
O3 K1 O4 C6 . 15.9(5) ?
O5 K1 O4 C6 . -152.3(5) ?
O6 K1 O4 C6 . -165.1(5) ?
O8 K1 O4 C6 . 96.2(5) ?
O9 K1 O4 C6 6_556 -75.7(5) ?
O7 K1 O4 C6 6_556 -44.4(5) ?
O3 K1 O5 C8 . -24.4(5) ?
O1 K1 O5 C8 . 170.9(5) ?
O4 K1 O5 C8 . -12.6(5) ?
O6 K1 O5 C8 . 154.4(5) ?
O8 K1 O5 C8 . 57.3(5) ?
O9 K1 O5 C8 6_556 -90.4(5) ?
O7 K1 O5 C8 6_556 -105.6(5) ?
O3 K1 O5 C9 . -154.8(5) ?
O1 K1 O5 C9 . 40.5(5) ?
O4 K1 O5 C9 . -143.0(5) ?
O6 K1 O5 C9 . 24.0(5) ?
O8 K1 O5 C9 . -73.1(5) ?
O9 K1 O5 C9 6_556 139.2(5) ?
O7 K1 O5 C9 6_556 124.0(5) ?
O2 K1 O6 C11 . -41.1(6) ?
O1 K1 O6 C11 . -22.4(5) ?
O4 K1 O6 C11 . 153.6(5) ?
O5 K1 O6 C11 . 140.6(6) ?
O8 K1 O6 C11 . -121.6(6) ?
O9 K1 O6 C11 6_556 81.9(5) ?
O7 K1 O6 C11 6_556 36.0(5) ?
O2 K1 O6 C10 . -171.8(4) ?
O1 K1 O6 C10 . -153.1(5) ?
O4 K1 O6 C10 . 22.8(5) ?
O5 K1 O6 C10 . 9.9(4) ?
O8 K1 O6 C10 . 107.7(5) ?
O9 K1 O6 C10 6_556 -48.9(5) ?
O7 K1 O6 C10 6_556 -94.7(5) ?
O7 Cr1 O8 K1 . 165.1(5) ?
O9 Cr1 O8 K1 . 40.0(7) ?
Cl1 Cr1 O8 K1 . -78.0(5) ?
O2 K1 O8 Cr1 . -115.8(5) ?
O3 K1 O8 Cr1 . -179.9(5) ?
O1 K1 O8 Cr1 . -60.9(5) ?
O4 K1 O8 Cr1 . 118.3(5) ?
O5 K1 O8 Cr1 . 62.1(5) ?
O6 K1 O8 Cr1 . 0.8(5) ?
O9 K1 O8 Cr1 6_556 132.8(5) ?
O7 K1 O8 Cr1 6_556 -143.9(4) ?
C12 O1 C1 C2 . 179.2(7) ?
K1 O1 C1 C2 . -47.5(8) ?
C3 O2 C2 C1 . 178.7(7) ?
K1 O2 C2 C1 . -56.2(8) ?
C2 O2 C3 C4 . 173.6(7) ?
K1 O2 C3 C4 . 49.0(8) ?
C5 O3 C4 C3 . 178.7(7) ?
K1 O3 C4 C3 . 50.9(8) ?
C4 O3 C5 C6 . 178.9(6) ?
K1 O3 C5 C6 . -53.5(7) ?
C7 O4 C6 C5 . -177.2(6) ?
K1 O4 C6 C5 . -50.0(7) ?
C6 O4 C7 C8 . -174.9(6) ?
K1 O4 C7 C8 . 57.0(6) ?
C9 O5 C8 C7 . 175.7(6) ?
K1 O5 C8 C7 . 46.0(7) ?
C8 O5 C9 C10 . 171.1(6) ?
K1 O5 C9 C10 . -58.4(7) ?
C11 O6 C10 C9 . -173.4(7) ?
K1 O6 C10 C9 . -42.3(7) ?
C10 O6 C11 C12 . -172.9(6) ?
K1 O6 C11 C12 . 54.8(8) ?
C1 O1 C12 C11 . 179.8(7) ?
K1 O1 C12 C11 . 46.9(8) ?
O1 C1 C2 O2 . 71.3(8) y
O2 C3 C4 O3 . -69.4(9) y
O3 C5 C6 O4 . 70.9(8) y
O4 C7 C8 O5 . -71.0(7) y
O5 C9 C10 O6 . 67.4(8) y
O6 C11 C12 O1 . -68.7(9) y
